data_7124999
loop_
_publ_author_name
'Kather, Ralf'
'Rychagova, Elena'
'Sanz Camacho, Paula'
'Ashbrook, Sharon E.'
'Woollins, J. Derek'
'Robben, Lars'
'Lork, Enno'
'Ketkov, Sergey'
'Beckmann, Jens'

_publ_section_title
;
 Increasing the Br\/onsted acidity of Ph2PO2H by the Lewis acid B(C6F5)3.
 Formation of an eight-membered boraphosphinate ring [Ph2POB(C6F5)2O]2.
;
_journal_issue 73
_journal_name_full 'Chemical communications (Cambridge, England)'
_journal_page_first 10992
_journal_page_last 10995
_journal_paper_doi 10.1039/c6cc06102h
_journal_volume 52
_journal_year 2016
_chemical_formula_sum 'C24 H18 Br P'
_chemical_formula_weight 417.26
_space_group_IT_number 14
_space_group_name_Hall '-P 2yn'
_space_group_name_H-M_alt 'P 1 21/n 1'
_symmetry_cell_setting monoclinic
_symmetry_space_group_name_H-M 'P 1 21/n 1'
_atom_sites_solution_hydrogens geom
_atom_sites_solution_primary direct
_atom_sites_solution_secondary difmap
_audit_block_doi 10.5517/cc1jcc9k
_audit_creation_method SHELXL-97
_audit_update_record
;
2015-07-07 deposited with the CCDC.
2016-08-18 downloaded from the CCDC.
;
_cell_angle_alpha 90.00
_cell_angle_beta 94.5690(10)
_cell_angle_gamma 90.00
_cell_formula_units_Z 4
_cell_length_a 10.9091(3)
_cell_length_b 8.4128(2)
_cell_length_c 20.1396(5)
_cell_measurement_reflns_used 9917
_cell_measurement_temperature 100
_cell_measurement_theta_max 32.48
_cell_measurement_theta_min 2.63
_cell_volume 1842.46(8)
_computing_cell_refinement 'Bruker SAINT'
_computing_data_collection 'Bruker APEX2'
_computing_data_reduction 'Bruker SAINT'
_computing_molecular_graphics Diamond
_computing_publication_material WinGX
_computing_structure_refinement 'SHELXL-2013 (Sheldrick 2013)'
_computing_structure_solution 'SHELXS-97 (Sheldrick 2008)'
_diffrn_ambient_temperature 100
_diffrn_measured_fraction_theta_full 0.999
_diffrn_measured_fraction_theta_max 0.999
_diffrn_measurement_device_type 'Bruker Venture D8'
_diffrn_measurement_method '2\q/\w scans'
_diffrn_radiation_monochromator graphite
_diffrn_radiation_source 'fine-focus sealed tube'
_diffrn_radiation_type MoK\a
_diffrn_radiation_wavelength 0.71073
_diffrn_reflns_av_R_equivalents 0.1563
_diffrn_reflns_av_sigmaI/netI 0.0712
_diffrn_reflns_limit_h_max 16
_diffrn_reflns_limit_h_min -16
_diffrn_reflns_limit_k_max 12
_diffrn_reflns_limit_k_min -12
_diffrn_reflns_limit_l_max 30
_diffrn_reflns_limit_l_min -30
_diffrn_reflns_number 50105
_diffrn_reflns_theta_full 32.59
_diffrn_reflns_theta_max 32.59
_diffrn_reflns_theta_min 2.63
_exptl_absorpt_coefficient_mu 2.322
_exptl_absorpt_correction_T_max 0.7464
_exptl_absorpt_correction_T_min 0.5357
_exptl_absorpt_correction_type empirical
_exptl_absorpt_process_details 'SADABS (Bruker, 2000)'
_exptl_crystal_colour colourless
_exptl_crystal_density_diffrn 1.504
_exptl_crystal_density_method 'not measured'
_exptl_crystal_description block
_exptl_crystal_F_000 848
_exptl_crystal_size_max 0.1
_exptl_crystal_size_mid 0.1
_exptl_crystal_size_min 0.1
_refine_diff_density_max 1.127
_refine_diff_density_min -1.243
_refine_diff_density_rms 0.120
_refine_ls_extinction_method none
_refine_ls_goodness_of_fit_ref 1.028
_refine_ls_hydrogen_treatment mixed
_refine_ls_matrix_type full
_refine_ls_number_parameters 239
_refine_ls_number_reflns 6703
_refine_ls_number_restraints 0
_refine_ls_restrained_S_all 1.028
_refine_ls_R_factor_all 0.0671
_refine_ls_R_factor_gt 0.0438
_refine_ls_shift/su_max 0.003
_refine_ls_shift/su_mean 0.000
_refine_ls_structure_factor_coef Fsqd
_refine_ls_weighting_details 'calc w=1/[\s^2^(Fo^2^)+(0.0422P)^2^+1.7386P] where P=(Fo^2^+2Fc^2^)/3'
_refine_ls_weighting_scheme calc
_refine_ls_wR_factor_gt 0.1010
_refine_ls_wR_factor_ref 0.1135
_reflns_number_gt 5222
_reflns_number_total 6703
_reflns_threshold_expression >2sigma(I)
_cod_data_source_file c6cc06102h3.cif
_cod_data_source_block shelxl
_cod_depositor_comments
;
The following automatic conversions were performed:

data item '_symmetry_cell_setting' value 'Monoclinic' was changed to
'monoclinic' in accordance with the
/home/saulius/struct/COD-crude-data/automatic-downloads/DataCite-retrospective/RSC/depositions/lib/dictionaries/cif_core.dic
dictionary named 'cif_core.dic' version 2.4.2 last updated on
2011-04-26.

Automatic conversion script
Id: cif_fix_values 6909 2019-04-08 15:41:33Z antanas 
;
_cod_original_sg_symbol_H-M P2(1)/n
_cod_database_code 7124999

loop_
_symmetry_equiv_pos_as_xyz
'x, y, z'
'-x+1/2, y+1/2, -z+1/2'
'-x, -y, -z'
'x-1/2, -y-1/2, z-1/2'

loop_
_atom_site_label
_atom_site_type_symbol
_atom_site_fract_x
_atom_site_fract_y
_atom_site_fract_z
_atom_site_U_iso_or_equiv
_atom_site_adp_type
_atom_site_occupancy
_atom_site_symmetry_multiplicity
_atom_site_calc_flag
_atom_site_refinement_flags
P1 P 0.36849(5) 0.28463(6) 1.02991(3) 0.01266(11) Uani 1 1 d .
H34 H 0.277(2) 0.779(3) 1.1337(13) 0.016(6) Uiso 1 1 d .
Br1 Br 0.331689(19) 0.52058(3) 0.904754(10) 0.01674(7) Uani 1 1 d .
C30 C 0.26280(18) 0.4343(3) 1.05894(10) 0.0132(4) Uani 1 1 d .
C17 C 0.2302(2) 0.0114(3) 0.99740(11) 0.0171(4) Uani 1 1 d .
H17 H 0.2524 -0.0133 1.0417 0.021 Uiso 1 1 calc R
C32 C 0.0610(2) 0.5281(3) 1.08254(12) 0.0200(4) Uani 1 1 d .
H32 H -0.0237 0.5133 1.0805 0.024 Uiso 1 1 calc R
C18 C 0.26457(18) 0.1593(2) 0.97462(10) 0.0135(4) Uani 1 1 d .
C14 C 0.15941(17) 0.0815(2) 0.86851(10) 0.0134(4) Uani 1 1 d .
C19 C 0.22689(17) 0.1996(2) 0.90616(10) 0.0122(3) Uani 1 1 d .
C20 C 0.38876(17) 0.1605(3) 1.10542(10) 0.0137(4) Uani 1 1 d .
C2 C 0.0631(2) -0.1670(3) 0.83885(11) 0.0209(4) Uani 1 1 d .
H2A H -0.0131 -0.2096 0.8531 0.025 Uiso 1 1 calc R
H2B H 0.1141 -0.2544 0.8259 0.025 Uiso 1 1 calc R
C21 C 0.48569(19) 0.0505(3) 1.10961(11) 0.0170(4) Uani 1 1 d .
H21 H 0.5367 0.0430 1.0749 0.020 Uiso 1 1 calc R
C11 C 0.19871(18) 0.3569(3) 0.80296(10) 0.0154(4) Uani 1 1 d .
H11 H 0.2125 0.4516 0.7809 0.019 Uiso 1 1 calc R
C25 C 0.31647(19) 0.1728(3) 1.15956(10) 0.0170(4) Uani 1 1 d .
H25 H 0.2527 0.2463 1.1582 0.020 Uiso 1 1 calc R
C23 C 0.4334(2) -0.0343(3) 1.21788(12) 0.0196(4) Uani 1 1 d .
H23 H 0.4476 -0.0994 1.2550 0.024 Uiso 1 1 calc R
C24 C 0.3388(2) 0.0766(3) 1.21522(11) 0.0183(4) Uani 1 1 d .
H24 H 0.2901 0.0864 1.2509 0.022 Uiso 1 1 calc R
C1 C 0.0376(2) -0.0482(3) 0.78047(11) 0.0188(4) Uani 1 1 d .
H1A H 0.0638 -0.0919 0.7393 0.023 Uiso 1 1 calc R
H1B H -0.0492 -0.0227 0.7742 0.023 Uiso 1 1 calc R
C35 C 0.31373(19) 0.5728(3) 1.08744(11) 0.0165(4) Uani 1 1 d .
H35 H 0.3982 0.5892 1.0887 0.020 Uiso 1 1 calc R
C31 C 0.13545(18) 0.4134(3) 1.05635(11) 0.0164(4) Uani 1 1 d .
H31 H 0.1002 0.3222 1.0370 0.020 Uiso 1 1 calc R
C16 C 0.1641(2) -0.1044(3) 0.95858(11) 0.0202(4) Uani 1 1 d .
H16 H 0.1447 -0.2019 0.9768 0.024 Uiso 1 1 calc R
C13 C 0.11223(18) 0.0973(3) 0.80133(10) 0.0151(4) Uani 1 1 d .
C12 C 0.13223(19) 0.2349(3) 0.76805(10) 0.0166(4) Uani 1 1 d .
H12 H 0.1030 0.2479 0.7237 0.020 Uiso 1 1 calc R
C15 C 0.12948(19) -0.0695(3) 0.89356(11) 0.0157(4) Uani 1 1 d .
C33 C 0.1124(2) 0.6641(3) 1.11149(11) 0.0206(4) Uani 1 1 d .
H33 H 0.0625 0.7402 1.1293 0.025 Uiso 1 1 calc R
C34 C 0.2390(2) 0.6869(3) 1.11394(11) 0.0191(4) Uani 1 1 d .
C22 C 0.5066(2) -0.0473(3) 1.16482(12) 0.0202(4) Uani 1 1 d .
H22 H 0.5698 -0.1217 1.1663 0.024 Uiso 1 1 calc R
C10 C 0.24401(17) 0.3408(2) 0.86867(10) 0.0130(4) Uani 1 1 d .

loop_
_atom_site_aniso_label
_atom_site_aniso_U_11
_atom_site_aniso_U_22
_atom_site_aniso_U_33
_atom_site_aniso_U_23
_atom_site_aniso_U_13
_atom_site_aniso_U_12
P1 0.0122(2) 0.0141(2) 0.0121(2) -0.00163(19) 0.00320(17) 0.00048(17)
Br1 0.02181(11) 0.01351(10) 0.01531(11) 0.00015(8) 0.00397(8) -0.00346(7)
C30 0.0148(8) 0.0142(8) 0.0110(8) -0.0007(7) 0.0039(7) 0.0029(7)
C17 0.0216(9) 0.0184(10) 0.0115(9) 0.0003(8) 0.0018(7) -0.0033(8)
C32 0.0167(9) 0.0260(11) 0.0180(10) 0.0042(9) 0.0052(8) 0.0065(8)
C18 0.0148(8) 0.0141(9) 0.0119(8) -0.0012(7) 0.0040(7) -0.0007(7)
C14 0.0122(8) 0.0157(9) 0.0131(9) -0.0001(8) 0.0054(7) 0.0021(7)
C19 0.0117(8) 0.0132(8) 0.0123(8) -0.0009(7) 0.0049(6) 0.0015(6)
C20 0.0133(8) 0.0151(9) 0.0128(9) -0.0022(7) 0.0012(7) 0.0013(7)
C2 0.0260(11) 0.0186(10) 0.0179(10) -0.0022(9) 0.0005(8) -0.0074(8)
C21 0.0161(9) 0.0196(10) 0.0158(9) -0.0023(8) 0.0035(7) 0.0033(7)
C11 0.0164(9) 0.0160(9) 0.0144(9) 0.0009(8) 0.0047(7) 0.0013(7)
C25 0.0153(8) 0.0219(10) 0.0140(9) 0.0003(8) 0.0021(7) 0.0044(7)
C23 0.0229(10) 0.0187(10) 0.0165(10) 0.0021(8) -0.0018(8) 0.0017(8)
C24 0.0204(9) 0.0233(11) 0.0115(9) -0.0007(8) 0.0034(7) 0.0011(8)
C1 0.0188(9) 0.0219(11) 0.0157(10) -0.0030(8) 0.0021(8) -0.0033(8)
C35 0.0177(9) 0.0164(9) 0.0155(9) -0.0013(8) 0.0023(7) -0.0003(7)
C31 0.0160(9) 0.0192(10) 0.0143(9) 0.0011(8) 0.0024(7) 0.0013(7)
C16 0.0283(11) 0.0156(10) 0.0169(10) 0.0018(8) 0.0026(8) -0.0057(8)
C13 0.0132(8) 0.0205(10) 0.0121(9) -0.0025(8) 0.0039(7) 0.0008(7)
C12 0.0171(9) 0.0214(10) 0.0115(8) 0.0006(8) 0.0024(7) 0.0020(8)
C15 0.0189(9) 0.0136(9) 0.0151(9) -0.0023(8) 0.0039(7) -0.0032(7)
C33 0.0273(11) 0.0220(11) 0.0133(9) 0.0012(9) 0.0073(8) 0.0110(8)
C34 0.0292(11) 0.0153(10) 0.0130(9) -0.0013(8) 0.0024(8) 0.0025(8)
C22 0.0185(9) 0.0194(11) 0.0224(11) -0.0001(9) 0.0000(8) 0.0047(8)
C10 0.0134(8) 0.0122(8) 0.0143(9) -0.0012(7) 0.0052(7) 0.0011(6)

loop_
_atom_type_symbol
_atom_type_description
_atom_type_scat_dispersion_real
_atom_type_scat_dispersion_imag
_atom_type_scat_source
C C 0.0033 0.0016 'International Tables Vol C Tables 4.2.6.8 and 6.1.1.4'
P P 0.1023 0.0942 'International Tables Vol C Tables 4.2.6.8 and 6.1.1.4'
H H 0.0000 0.0000 'International Tables Vol C Tables 4.2.6.8 and 6.1.1.4'
Br Br -0.2901 2.4595 'International Tables Vol C Tables 4.2.6.8 and 6.1.1.4'

loop_
_citation_id
_citation_doi
_citation_year
1 10.1021/acs.organomet.5b00813 2015

loop_
_geom_angle_atom_site_label_1
_geom_angle_atom_site_label_2
_geom_angle_atom_site_label_3
_geom_angle
C30 P1 C20 99.38(9)
C30 P1 C18 102.24(9)
C20 P1 C18 101.58(9)
C35 C30 C31 118.85(18)
C35 C30 P1 117.70(15)
C31 C30 P1 123.40(16)
C18 C17 C16 125.1(2)
C33 C32 C31 120.3(2)
C17 C18 C19 117.45(18)
C17 C18 P1 118.68(16)
C19 C18 P1 123.56(15)
C15 C14 C13 110.42(19)
C15 C14 C19 124.24(19)
C13 C14 C19 125.34(19)
C14 C19 C10 112.59(18)
C14 C19 C18 116.16(18)
C10 C19 C18 131.25(19)
C25 C20 C21 118.1(2)
C25 C20 P1 124.26(16)
C21 C20 P1 117.63(15)
C15 C2 C1 104.43(18)
C22 C21 C20 121.0(2)
C10 C11 C12 122.4(2)
C24 C25 C20 120.86(19)
C24 C23 C22 119.7(2)
C25 C24 C23 120.3(2)
C13 C1 C2 104.55(17)
C34 C35 C30 120.5(2)
C32 C31 C30 120.5(2)
C15 C16 C17 118.2(2)
C12 C13 C14 119.3(2)
C12 C13 C1 130.9(2)
C14 C13 C1 109.65(18)
C13 C12 C11 117.92(19)
C16 C15 C14 118.8(2)
C16 C15 C2 131.5(2)
C14 C15 C2 109.78(19)
C32 C33 C34 119.8(2)
C33 C34 C35 120.1(2)
C21 C22 C23 120.1(2)
C11 C10 C19 122.39(19)
C11 C10 Br1 114.76(15)
C19 C10 Br1 122.85(15)

loop_
_geom_bond_atom_site_label_1
_geom_bond_atom_site_label_2
_geom_bond_distance
P1 C30 1.834(2)
P1 C20 1.844(2)
P1 C18 1.854(2)
Br1 C10 1.902(2)
C30 C35 1.395(3)
C30 C31 1.397(3)
C17 C18 1.388(3)
C17 C16 1.410(3)
C32 C33 1.383(3)
C32 C31 1.392(3)
C18 C19 1.447(3)
C14 C15 1.414(3)
C14 C13 1.415(3)
C14 C19 1.419(3)
C19 C10 1.428(3)
C20 C25 1.400(3)
C20 C21 1.403(3)
C2 C15 1.511(3)
C2 C1 1.551(3)
C21 C22 1.388(3)
C11 C10 1.382(3)
C11 C12 1.412(3)
C25 C24 1.388(3)
C23 C24 1.389(3)
C23 C22 1.389(3)
C1 C13 1.511(3)
C35 C34 1.393(3)
C16 C15 1.366(3)
C13 C12 1.364(3)
C33 C34 1.390(3)
